data_7120416
loop_
_publ_author_name
'Titi, Hatem M.'
'Kelley, Steven Paul'
'Easton, Max'
'Emerson, Stephen D.'
'Rogers, Robin D.'

_publ_section_title
;
 Formation of Ionic Co-Crystals of Amphoteric Azoles Directed by the Ionic
 Liquid Co-Former 1-Ethyl-3-Methylimidazolium Acetate
;
_journal_name_full 'Chem. Commun.'
_journal_paper_doi 10.1039/C7CC04429A
_journal_year 2017
_chemical_formula_sum 'C13 H22 N8 O4'
_chemical_formula_weight 354.38
_chemical_name_systematic '1-ethyl-3-methylimdazolium acetate 4,5-di(amidoximyl)imidazole'
_space_group_crystal_system orthorhombic
_space_group_IT_number 61
_space_group_name_Hall '-P 2ac 2ab'
_space_group_name_H-M_alt 'P b c a'
_symmetry_space_group_name_Hall '-P 2ac 2ab'
_symmetry_space_group_name_H-M 'P b c a'
_atom_sites_solution_hydrogens mixed
_atom_sites_solution_primary direct
_atom_sites_solution_secondary difmap
_audit_creation_method SHELXL-2014/7
_audit_update_record
;
2017-06-01 deposited with the CCDC.
2017-07-11 downloaded from the CCDC.
;
_cell_angle_alpha 90
_cell_angle_beta 90
_cell_angle_gamma 90
_cell_formula_units_Z 8
_cell_length_a 15.164(10)
_cell_length_b 15.217(10)
_cell_length_c 15.529(10)
_cell_measurement_reflns_used 1879
_cell_measurement_temperature 173(2)
_cell_measurement_theta_max 24.17
_cell_measurement_theta_min 2.46
_cell_volume 3583(4)
_computing_cell_refinement 'Bruker SAINT'
_computing_data_collection 'Bruker APEX2'
_computing_data_reduction 'Bruker SAINT'
_computing_molecular_graphics 'Bruker SHELXTL'
_computing_publication_material 'Bruker SHELXTL'
_computing_structure_refinement 'SHELXL-2014/7 (Sheldrick, 2014)'
_computing_structure_solution 'SHELXS-97 (Sheldrick, 2008)'
_diffrn_ambient_temperature 173(2)
_diffrn_measured_fraction_theta_full 1.000
_diffrn_measured_fraction_theta_max 0.998
_diffrn_measurement_device_type 'Bruker APEX-II CCD'
_diffrn_measurement_method '\f and \w scans'
_diffrn_radiation_type MoK\a
_diffrn_radiation_wavelength 0.71073
_diffrn_reflns_av_R_equivalents 0.1274
_diffrn_reflns_av_unetI/netI 0.0585
_diffrn_reflns_Laue_measured_fraction_full 1.000
_diffrn_reflns_Laue_measured_fraction_max 0.998
_diffrn_reflns_limit_h_max 18
_diffrn_reflns_limit_h_min -18
_diffrn_reflns_limit_k_max 19
_diffrn_reflns_limit_k_min -19
_diffrn_reflns_limit_l_max 19
_diffrn_reflns_limit_l_min -19
_diffrn_reflns_number 46302
_diffrn_reflns_point_group_measured_fraction_full 1.000
_diffrn_reflns_point_group_measured_fraction_max 0.998
_diffrn_reflns_theta_full 25.242
_diffrn_reflns_theta_max 26.465
_diffrn_reflns_theta_min 2.306
_exptl_absorpt_coefficient_mu 0.100
_exptl_absorpt_correction_T_max 0.7463
_exptl_absorpt_correction_T_min 0.6739
_exptl_absorpt_correction_type multi-scan
_exptl_absorpt_process_details 'Bruker AXScale'
_exptl_crystal_colour colourless
_exptl_crystal_density_diffrn 1.314
_exptl_crystal_density_method 'not measured'
_exptl_crystal_description Needle
_exptl_crystal_F_000 1504
_exptl_crystal_size_max 0.140
_exptl_crystal_size_mid 0.050
_exptl_crystal_size_min 0.050
_refine_diff_density_max 0.548
_refine_diff_density_min -0.481
_refine_diff_density_rms 0.054
_refine_ls_extinction_method none
_refine_ls_goodness_of_fit_ref 0.930
_refine_ls_hydrogen_treatment mixed
_refine_ls_matrix_type full
_refine_ls_number_parameters 250
_refine_ls_number_reflns 3695
_refine_ls_number_restraints 168
_refine_ls_restrained_S_all 0.991
_refine_ls_R_factor_all 0.1583
_refine_ls_R_factor_gt 0.0760
_refine_ls_shift/su_max 0.000
_refine_ls_shift/su_mean 0.000
_refine_ls_structure_factor_coef Fsqd
_refine_ls_weighting_details 'w=1/[\s^2^(Fo^2^)+(0.1009P)^2^+6.9678P] where P=(Fo^2^+2Fc^2^)/3'
_refine_ls_weighting_scheme calc
_refine_ls_wR_factor_gt 0.1812
_refine_ls_wR_factor_ref 0.2362
_reflns_Friedel_coverage 0.000
_reflns_number_gt 1879
_reflns_number_total 3695
_reflns_threshold_expression 'I > 2\s(I)'
_cod_data_source_file c7cc04429a2.cif
_cod_data_source_block s2
_cod_database_code 7120416
_shelx_shelxl_version_number 2014/7
_shelx_space_group_comment
; 
The symmetry employed for this shelxl refinement is uniquely defined 
by the following loop, which should always be used as a source of 
symmetry information in preference to the above space-group names. 
They are only intended as comments. 
;
_shelx_estimated_absorpt_t_min 0.986
_shelx_estimated_absorpt_t_max 0.995

loop_
_space_group_symop_operation_xyz
'x, y, z'
'-x+1/2, -y, z+1/2'
'-x, y+1/2, -z+1/2'
'x+1/2, -y+1/2, -z'
'-x, -y, -z'
'x-1/2, y, -z-1/2'
'x, -y-1/2, z-1/2'
'-x-1/2, y-1/2, z'

loop_
_atom_site_label
_atom_site_type_symbol
_atom_site_fract_x
_atom_site_fract_y
_atom_site_fract_z
_atom_site_U_iso_or_equiv
_atom_site_adp_type
_atom_site_occupancy
_atom_site_site_symmetry_order
_atom_site_calc_flag
_atom_site_refinement_flags_posn
_atom_site_refinement_flags_adp
N1 N 0.3747(3) -0.1102(3) 0.2212(3) 0.0735(12) Uani 1 1 d . U
C2 C 0.3574(3) -0.0600(3) 0.2877(3) 0.0553(11) Uani 1 1 d . U
H2 H 0.3091 -0.0207 0.2930 0.066 Uiso 1 1 calc R U
N3 N 0.4185(3) -0.0740(3) 0.3450(3) 0.0887(14) Uani 1 1 d . U
C4 C 0.4759(4) -0.1349(5) 0.3126(6) 0.110(2) Uani 1 1 d . U
H4A H 0.5268 -0.1568 0.3411 0.132 Uiso 1 1 calc R U
C5 C 0.4496(5) -0.1572(5) 0.2381(6) 0.107(2) Uani 1 1 d . U
H5 H 0.4769 -0.1988 0.2010 0.128 Uiso 1 1 calc R U
C6 C 0.3250(6) -0.1093(5) 0.1365(5) 0.127(3) Uani 1 1 d . U
H6A H 0.3351 -0.0527 0.1067 0.152 Uiso 1 1 calc R U
H6B H 0.3470 -0.1571 0.0990 0.152 Uiso 1 1 calc R U
C7 C 0.2341(6) -0.1207(5) 0.1513(5) 0.133(3) Uani 1 1 d . U
H7A H 0.2241 -0.1771 0.1801 0.199 Uiso 1 1 calc R U
H7B H 0.2026 -0.1199 0.0962 0.199 Uiso 1 1 calc R U
H7C H 0.2123 -0.0729 0.1879 0.199 Uiso 1 1 calc R U
C8 C 0.4169(6) -0.0307(5) 0.4304(5) 0.137(2) Uani 1 1 d . U
H8A H 0.4592 0.0179 0.4310 0.206 Uiso 1 1 calc R U
H8B H 0.4327 -0.0735 0.4749 0.206 Uiso 1 1 calc R U
H8C H 0.3575 -0.0080 0.4417 0.206 Uiso 1 1 calc R U
O1 O 0.04768(18) 0.0827(2) 0.28092(19) 0.0597(9) Uani 1 1 d . U
O2 O 0.19041(17) 0.05301(19) 0.28783(17) 0.0491(7) Uani 1 1 d . U
C9 C 0.1137(3) 0.0482(2) 0.3165(2) 0.0396(9) Uani 1 1 d . U
C10 C 0.0972(4) -0.0006(4) 0.3996(3) 0.0749(16) Uani 1 1 d . U
H10A H 0.1497 0.0031 0.4362 0.112 Uiso 1 1 calc R U
H10B H 0.0842 -0.0623 0.3869 0.112 Uiso 1 1 calc R U
H10C H 0.0469 0.0259 0.4296 0.112 Uiso 1 1 calc R U
N11 N -0.2188(2) 0.2122(2) 0.1248(2) 0.0424(8) Uani 1 1 d . U
H11 H -0.206(3) 0.188(3) 0.168(3) 0.051 Uiso 1 1 d . U
C12 C -0.3020(3) 0.2361(3) 0.1058(3) 0.0449(10) Uani 1 1 d . U
H12 H -0.3518 0.2210 0.1399 0.054 Uiso 1 1 calc R U
N13 N -0.30659(19) 0.2829(2) 0.0346(2) 0.0419(8) Uani 1 1 d . U
C14 C -0.2194(2) 0.2896(2) 0.0064(2) 0.0352(8) Uani 1 1 d . U
C15 C -0.1638(2) 0.2451(2) 0.0619(2) 0.0335(8) Uani 1 1 d . U
C16 C -0.0698(2) 0.2232(2) 0.0671(2) 0.0374(9) Uani 1 1 d . U
N17 N -0.0503(2) 0.1715(3) 0.1301(2) 0.0530(10) Uani 1 1 d . U
O3 O 0.04176(18) 0.1523(2) 0.1291(2) 0.0651(10) Uani 1 1 d . U
H3 H 0.045(4) 0.131(4) 0.185(4) 0.098 Uiso 1 1 d . U
N18 N -0.0121(2) 0.2553(3) 0.0088(3) 0.0546(10) Uani 1 1 d . U
H18A H -0.028(3) 0.286(3) -0.031(3) 0.065 Uiso 1 1 d . U
H18B H 0.039(3) 0.241(3) 0.013(3) 0.065 Uiso 1 1 d . U
C19 C -0.2031(2) 0.3371(3) -0.0748(3) 0.0415(9) Uani 1 1 d . U
N20 N -0.1229(2) 0.3483(2) -0.1005(2) 0.0467(9) Uani 1 1 d . U
O4 O -0.12316(19) 0.3926(2) -0.1814(2) 0.0665(10) Uani 1 1 d . U
H4 H -0.065(4) 0.399(4) -0.195(4) 0.100 Uiso 1 1 d . U
N21 N -0.2744(2) 0.3663(4) -0.1171(3) 0.0829(17) Uani 1 1 d . U
H21A H -0.322(4) 0.352(4) -0.097(4) 0.100 Uiso 1 1 d . U
H21B H -0.270(4) 0.386(4) -0.166(4) 0.100 Uiso 1 1 d . U

loop_
_atom_site_aniso_label
_atom_site_aniso_U_11
_atom_site_aniso_U_22
_atom_site_aniso_U_33
_atom_site_aniso_U_23
_atom_site_aniso_U_13
_atom_site_aniso_U_12
N1 0.088(3) 0.062(3) 0.070(3) 0.002(2) 0.015(2) 0.023(2)
C2 0.059(3) 0.050(3) 0.057(3) 0.005(2) -0.001(2) 0.006(2)
N3 0.099(3) 0.074(3) 0.094(3) 0.035(2) -0.037(3) -0.033(2)
C4 0.054(3) 0.113(5) 0.163(6) 0.071(4) 0.004(4) -0.004(3)
C5 0.094(4) 0.093(4) 0.134(5) 0.043(4) 0.054(4) 0.043(4)
C6 0.180(6) 0.104(5) 0.096(5) -0.025(4) -0.005(5) 0.019(5)
C7 0.157(6) 0.119(6) 0.122(6) -0.061(5) -0.028(5) 0.025(5)
C8 0.193(6) 0.108(4) 0.111(4) 0.022(4) -0.063(4) -0.054(4)
O1 0.0405(16) 0.088(2) 0.0509(18) 0.0223(16) 0.0052(14) 0.0138(15)
O2 0.0413(15) 0.0602(18) 0.0457(17) 0.0005(13) 0.0032(13) 0.0113(13)
C9 0.043(2) 0.040(2) 0.036(2) -0.0036(17) -0.0011(17) 0.0013(16)
C10 0.069(3) 0.095(4) 0.060(3) 0.030(3) 0.002(2) -0.002(3)
N11 0.0403(18) 0.0433(19) 0.044(2) 0.0095(16) 0.0106(15) 0.0051(15)
C12 0.036(2) 0.046(2) 0.053(2) 0.0067(19) 0.0142(17) 0.0039(17)
N13 0.0301(16) 0.0452(18) 0.0503(19) 0.0057(16) 0.0098(14) 0.0005(14)
C14 0.0293(18) 0.0340(18) 0.042(2) -0.0008(16) 0.0042(14) -0.0014(14)
C15 0.0332(17) 0.0338(18) 0.0334(18) 0.0004(15) 0.0055(14) -0.0023(15)
C16 0.0370(19) 0.042(2) 0.0333(19) 0.0005(17) -0.0004(15) 0.0018(16)
N17 0.0315(17) 0.071(2) 0.056(2) 0.0208(19) 0.0024(16) 0.0056(16)
O3 0.0316(15) 0.103(3) 0.061(2) 0.0342(19) 0.0024(14) 0.0126(15)
N18 0.0332(18) 0.079(3) 0.051(2) 0.025(2) 0.0064(17) 0.0089(18)
C19 0.0331(19) 0.049(2) 0.042(2) 0.0110(18) 0.0026(16) 0.0015(16)
N20 0.0325(17) 0.059(2) 0.048(2) 0.0178(17) 0.0059(14) -0.0005(15)
O4 0.0362(16) 0.097(3) 0.066(2) 0.0445(19) 0.0105(15) 0.0058(16)
N21 0.0295(19) 0.143(5) 0.076(3) 0.065(3) 0.0030(19) 0.005(2)

loop_
_atom_type_symbol
_atom_type_description
_atom_type_scat_dispersion_real
_atom_type_scat_dispersion_imag
_atom_type_scat_source
C C 0.0033 0.0016 'International Tables Vol C Tables 4.2.6.8 and 6.1.1.4'
H H 0.0000 0.0000 'International Tables Vol C Tables 4.2.6.8 and 6.1.1.4'
N N 0.0061 0.0033 'International Tables Vol C Tables 4.2.6.8 and 6.1.1.4'
O O 0.0106 0.0060 'International Tables Vol C Tables 4.2.6.8 and 6.1.1.4'

loop_
_geom_angle_atom_site_label_1
_geom_angle_atom_site_label_2
_geom_angle_atom_site_label_3
_geom_angle
C2 N1 C5 108.7(6)
C2 N1 C6 125.3(5)
C5 N1 C6 125.8(6)
N1 C2 N3 107.5(5)
N1 C2 H2 126.3
N3 C2 H2 126.3
C2 N3 C4 108.2(6)
C2 N3 C8 121.8(6)
C4 N3 C8 129.9(6)
C5 C4 N3 108.5(6)
C5 C4 H4A 125.8
N3 C4 H4A 125.8
C4 C5 N1 107.2(7)
C4 C5 H5 126.4
N1 C5 H5 126.4
C7 C6 N1 110.2(7)
C7 C6 H6A 109.6
N1 C6 H6A 109.6
C7 C6 H6B 109.6
N1 C6 H6B 109.6
H6A C6 H6B 108.1
C6 C7 H7A 109.5
C6 C7 H7B 109.5
H7A C7 H7B 109.5
C6 C7 H7C 109.5
H7A C7 H7C 109.5
H7B C7 H7C 109.5
N3 C8 H8A 109.5
N3 C8 H8B 109.5
H8A C8 H8B 109.5
N3 C8 H8C 109.5
H8A C8 H8C 109.5
H8B C8 H8C 109.5
O2 C9 O1 124.0(4)
O2 C9 C10 119.3(4)
O1 C9 C10 116.7(4)
C9 C10 H10A 109.5
C9 C10 H10B 109.5
H10A C10 H10B 109.5
C9 C10 H10C 109.5
H10A C10 H10C 109.5
H10B C10 H10C 109.5
C12 N11 C15 108.4(3)
C12 N11 H11 123(3)
C15 N11 H11 129(3)
N13 C12 N11 112.2(3)
N13 C12 H12 123.9
N11 C12 H12 123.9
C12 N13 C14 104.7(3)
C15 C14 N13 110.3(3)
C15 C14 C19 132.1(3)
N13 C14 C19 117.6(3)
N11 C15 C14 104.4(3)
N11 C15 C16 117.9(3)
C14 C15 C16 137.6(3)
N17 C16 N18 125.5(4)
N17 C16 C15 113.8(3)
N18 C16 C15 120.7(3)
C16 N17 O3 109.9(3)
N17 O3 H3 97(3)
C16 N18 H18A 122(3)
C16 N18 H18B 118(3)
H18A N18 H18B 120(5)
N20 C19 N21 124.3(4)
N20 C19 C14 119.2(3)
N21 C19 C14 116.5(3)
C19 N20 O4 109.4(3)
N20 O4 H4 105(4)
C19 N21 H21A 116(4)
C19 N21 H21B 121(4)
H21A N21 H21B 121(6)

loop_
_geom_bond_atom_site_label_1
_geom_bond_atom_site_label_2
_geom_bond_distance
N1 C2 1.311(6)
N1 C5 1.368(7)
N1 C6 1.516(8)
C2 N3 1.302(6)
C2 H2 0.9500
N3 C4 1.367(9)
N3 C8 1.481(9)
C4 C5 1.271(10)
C4 H4A 0.9500
C5 H5 0.9500
C6 C7 1.407(10)
C6 H6A 0.9900
C6 H6B 0.9900
C7 H7A 0.9800
C7 H7B 0.9800
C7 H7C 0.9800
C8 H8A 0.9800
C8 H8B 0.9800
C8 H8C 0.9800
O1 C9 1.258(4)
O2 C9 1.248(4)
C9 C10 1.509(6)
C10 H10A 0.9800
C10 H10B 0.9800
C10 H10C 0.9800
N11 C12 1.346(5)
N11 C15 1.378(5)
N11 H11 0.79(4)
C12 N13 1.317(5)
C12 H12 0.9500
N13 C14 1.397(4)
C14 C15 1.383(5)
C14 C19 1.475(5)
C15 C16 1.465(5)
C16 N17 1.290(5)
C16 N18 1.351(5)
N17 O3 1.427(4)
O3 H3 0.92(6)
N18 H18A 0.81(5)
N18 H18B 0.81(5)
C19 N20 1.291(5)
C19 N21 1.342(5)
N20 O4 1.426(4)
O4 H4 0.91(6)
N21 H21A 0.81(6)
N21 H21B 0.83(6)

loop_
_geom_torsion_atom_site_label_1
_geom_torsion_atom_site_label_2
_geom_torsion_atom_site_label_3
_geom_torsion_atom_site_label_4
_geom_torsion
C5 N1 C2 N3 0.0(6)
C6 N1 C2 N3 -174.5(6)
N1 C2 N3 C4 0.2(6)
N1 C2 N3 C8 -177.1(5)
C2 N3 C4 C5 -0.4(7)
C8 N3 C4 C5 176.6(6)
N3 C4 C5 N1 0.4(8)
C2 N1 C5 C4 -0.3(7)
C6 N1 C5 C4 174.2(7)
C2 N1 C6 C7 -53.8(9)
C5 N1 C6 C7 132.6(7)
C15 N11 C12 N13 -0.1(5)
N11 C12 N13 C14 -0.3(4)
C12 N13 C14 C15 0.6(4)
C12 N13 C14 C19 178.4(3)
C12 N11 C15 C14 0.5(4)
C12 N11 C15 C16 -176.9(3)
N13 C14 C15 N11 -0.7(4)
C19 C14 C15 N11 -178.0(4)
N13 C14 C15 C16 175.9(4)
C19 C14 C15 C16 -1.4(8)
N11 C15 C16 N17 2.5(5)
C14 C15 C16 N17 -173.8(4)
N11 C15 C16 N18 -178.2(4)
C14 C15 C16 N18 5.6(7)
N18 C16 N17 O3 -0.5(6)
C15 C16 N17 O3 178.8(3)
C15 C14 C19 N20 -6.3(7)
N13 C14 C19 N20 176.5(4)
C15 C14 C19 N21 173.9(5)
N13 C14 C19 N21 -3.3(6)
N21 C19 N20 O4 -2.4(6)
C14 C19 N20 O4 177.8(3)
